data_8104662
loop_
_publ_author_name
'Li, Jun-Jie'
'Dong, Fang-Yun'
'Zou, Qi-Wen'
'Feng, Yin'
'Yang, Yu-Tao'
'Su, Kai-Xuan'
'Huang, Yong-Fu'
'Jiang, Xu-Hong'
'Cheng, Xing-An'

_publ_section_title
;
 The crystal structure of 13-(pyrazole-1-yl-4-carbonitrile)-matrine,
 C19H25N5O
;
_journal_issue 5
_journal_name_full 'Zeitschrift f\"ur Kristallographie - New Crystal Structures'
_journal_page_first 1047
_journal_page_last 1049
_journal_paper_doi 10.1515/ncrs-2021-0197
_journal_volume 236
_journal_year 2021
_chemical_absolute_configuration unk
_chemical_formula_moiety 'C19 H25 N5 O'
_chemical_formula_sum 'C19 H25 N5 O'
_chemical_formula_weight 339.44
_space_group_crystal_system monoclinic
_space_group_IT_number 4
_space_group_name_Hall 'P 2yb'
_space_group_name_H-M_alt 'P 1 21 1'
_atom_sites_solution_hydrogens geom
_atom_sites_solution_primary dual
_cell_angle_alpha 90
_cell_angle_beta 94.2600(10)
_cell_angle_gamma 90
_cell_formula_units_Z 4
_cell_length_a 16.0600(2)
_cell_length_b 5.39920(10)
_cell_length_c 19.8514(2)
_cell_measurement_reflns_used 9853
_cell_measurement_temperature 100.00(10)
_cell_measurement_theta_max 73.2520
_cell_measurement_theta_min 3.6830
_cell_volume 1716.58(4)
_computing_cell_refinement 'CrysAlisPro 1.171.39.33c (Rigaku OD, 2017)'
_computing_data_collection 'CrysAlisPro 1.171.39.33c (Rigaku OD, 2017)'
_computing_data_reduction 'CrysAlisPro 1.171.39.33c (Rigaku OD, 2017)'
_computing_molecular_graphics 'Olex2 1.3 (Dolomanov et al., 2009)'
_computing_publication_material 'Olex2 1.3 (Dolomanov et al., 2009)'
_computing_structure_refinement 'SHELXL 2018/3 (Sheldrick, 2015)'
_computing_structure_solution 'SHELXT 2018/2 (Sheldrick, 2018)'
_diffrn_ambient_environment N~2~
_diffrn_ambient_temperature 100.00(10)
_diffrn_detector 'CCD plate'
_diffrn_measured_fraction_theta_full 0.9991
_diffrn_measured_fraction_theta_max 0.9892
_diffrn_measurement_details
;
List of Runs (angles in degrees, time in seconds):

  # Type    Start    End  Width  t~exp~   \w     \q     \k     \f   Frames
--------------------------------------------------------------------------
  1  \w     -8.00  29.00   0.50    1.00    --    0.00 -82.00 -30.00   74
  2  \w    -42.00  -2.00   0.50    1.00    --    0.00 -77.00 -90.00   80
  3  \w    -11.00  46.00   0.50    1.00    --    0.00  38.00-180.00  114
  4  \w    -26.00  31.00   0.50    1.00    --    0.00 -82.00  30.00  114
  5  \w     52.00  81.00   0.50    1.00    --    0.00  38.00-180.00   58
  6  \w    -33.00  17.00   0.50    1.00    --    0.00 -82.00 120.00  100
  7  \w     70.00  97.00   0.50    5.80    --   95.80  68.00-121.72   54
  8  \w    116.00 185.00   0.50    5.80    --   95.80  72.00-142.09  138
  9  \w     73.00 109.00   0.50    5.80    --   95.80  56.00-114.69   72
 10  \w     72.00  98.00   0.50    5.80    --   95.80  62.00-157.49   52
 11  \w     85.00 134.00   0.50    5.80    --   95.80  15.00   0.00   98
 12  \w    141.00 185.00   0.50    5.80    --   95.80  15.00   0.00   88
 13  \w     11.00 118.00   0.50    5.80    --   95.80 -61.00-150.00  214
 14  \w     72.00  98.00   0.50    5.80    --   95.80  61.00 150.00   52
 15  \w     68.00  95.00   0.50    5.80    --   95.80  72.00-110.97   54
 16  \w     68.00  94.00   0.50    5.80    --   95.80  72.00-142.09   52
 17  \w     77.00 117.00   0.50    5.80    --   95.80  45.00 150.00   80
 18  \w    151.00 178.00   0.50    5.80    --   95.80  30.00-120.00   54
 19  \w    144.00 181.00   0.50    5.80    --   95.80  45.00 150.00   74
 20  \w    116.00 185.00   0.50    5.80    --   95.80  72.00-161.43  138
 21  \w     78.00 105.00   0.50    5.80    --   95.80  45.00-180.00   54
 22  \w    128.00 185.00   0.50    5.80    --   95.80  45.00-180.00  114
 23  \w      7.00  67.00   0.50    5.80    --   95.80 -77.00 -30.00  120
 24  \w     91.00 116.00   0.50    5.80    --   95.80 -77.00 -30.00   50
 25  \w     33.00 121.00   0.50    5.80    --   95.80 -77.00-150.00  176
 26  \w    137.00 182.00   0.50    5.80    --   95.80  82.00-120.00   90
 27  \w     73.00  98.00   0.50    5.80    --   95.80  61.00-180.00   50
 28  \w     76.00 102.00   0.50    5.80    --   95.80  45.00-120.00   52
 29  \w     72.00  99.00   0.50    5.80    --   95.80  61.00-150.00   54
 30  \w     74.00 109.00   0.50    5.80    --   95.80  61.00 -90.00   70
 31  \w     68.00  94.00   0.50    5.80    --   95.80  72.00-161.43   52
 32  \w    160.00 185.00   0.50    5.80    --   95.80  56.00-114.69   50
 33  \w     80.00 113.00   0.50    5.80    --   95.80  30.00-150.00   66
 34  \w     80.00 105.00   0.50    5.80    --   95.80  30.00-120.00   50
 35  \w     77.00 104.00   0.50    5.80    --   95.80  41.00-157.58   54
 36  \w     98.00 125.00   0.50    5.80    --   95.80  45.00 -90.00   54
 37  \w     73.00 100.00   0.50    5.80    --   95.80  57.00-164.96   54
;
_diffrn_measurement_device 'four-circle diffractometer'
_diffrn_measurement_device_type 'XtaLAB AFC12 (RINC): Kappa single'
_diffrn_measurement_method '\w scans'
_diffrn_orient_matrix_type 'CrysAlisPro convention (1999,Acta A55,543-557)'
_diffrn_orient_matrix_UB_11 -0.0903471000
_diffrn_orient_matrix_UB_12 0.0894385000
_diffrn_orient_matrix_UB_13 -0.0162691000
_diffrn_orient_matrix_UB_21 0.0205373000
_diffrn_orient_matrix_UB_22 0.0616970000
_diffrn_orient_matrix_UB_23 -0.0726987000
_diffrn_orient_matrix_UB_31 -0.0258223000
_diffrn_orient_matrix_UB_32 -0.2638539000
_diffrn_orient_matrix_UB_33 -0.0225093000
_diffrn_radiation_monochromator mirror
_diffrn_radiation_probe x-ray
_diffrn_radiation_type 'Cu K\a'
_diffrn_radiation_wavelength 1.54184
_diffrn_reflns_av_R_equivalents 0.0349
_diffrn_reflns_av_unetI/netI 0.0395
_diffrn_reflns_Laue_measured_fraction_full 0.999
_diffrn_reflns_Laue_measured_fraction_max 0.989
_diffrn_reflns_limit_h_max 19
_diffrn_reflns_limit_h_min -19
_diffrn_reflns_limit_k_max 6
_diffrn_reflns_limit_k_min -6
_diffrn_reflns_limit_l_max 23
_diffrn_reflns_limit_l_min -24
_diffrn_reflns_number 19482
_diffrn_reflns_point_group_measured_fraction_full 0.976
_diffrn_reflns_point_group_measured_fraction_max 0.948
_diffrn_reflns_theta_full 67.679
_diffrn_reflns_theta_max 74.403
_diffrn_reflns_theta_min 2.759
_diffrn_source 'Rotating-anode X-ray tube'
_diffrn_source_type 'Rigaku (Cu) X-ray Source'
_diffrn_standards_number 0
_exptl_absorpt_coefficient_mu 0.674
_exptl_absorpt_correction_T_max 1.00000
_exptl_absorpt_correction_T_min 0.76476
_exptl_absorpt_correction_type multi-scan
_exptl_absorpt_process_details
;
CrysAlisPro 1.171.39.33c (Rigaku Oxford Diffraction, 2017)
Empirical absorption correction using spherical harmonics,
 implemented in SCALE3 ABSPACK scaling algorithm.
;
_exptl_crystal_colour 'clear light white'
_exptl_crystal_colour_lustre clear
_exptl_crystal_colour_modifier light
_exptl_crystal_colour_primary white
_exptl_crystal_density_diffrn 1.313
_exptl_crystal_description needle
_exptl_crystal_F_000 728
_exptl_crystal_size_max 0.4
_exptl_crystal_size_mid 0.05
_exptl_crystal_size_min 0.05
_refine_diff_density_max 0.150
_refine_diff_density_min -0.202
_refine_diff_density_rms 0.039
_refine_ls_abs_structure_details
;
 Flack x determined using 2382 quotients [(I+)-(I-)]/[(I+)+(I-)]
 (Parsons, Flack and Wagner, Acta Cryst. B69 (2013) 249-259).
;
_refine_ls_abs_structure_Flack 0.13(14)
_refine_ls_extinction_coef .
_refine_ls_extinction_method none
_refine_ls_goodness_of_fit_ref 1.078
_refine_ls_hydrogen_treatment constr
_refine_ls_matrix_type full
_refine_ls_number_parameters 451
_refine_ls_number_reflns 6659
_refine_ls_number_restraints 1
_refine_ls_restrained_S_all 1.078
_refine_ls_R_factor_all 0.0393
_refine_ls_R_factor_gt 0.0350
_refine_ls_shift/su_max 0.000
_refine_ls_shift/su_mean 0.000
_refine_ls_structure_factor_coef Fsqd
_refine_ls_weighting_details 'w=1/[\s^2^(Fo^2^)+(0.0451P)^2^+0.2308P] where P=(Fo^2^+2Fc^2^)/3'
_refine_ls_weighting_scheme calc
_refine_ls_wR_factor_gt 0.0888
_refine_ls_wR_factor_ref 0.0908
_reflns_Friedel_coverage 0.726
_reflns_Friedel_fraction_full 0.948
_reflns_Friedel_fraction_max 0.897
_reflns_number_gt 6104
_reflns_number_total 6659
_reflns_threshold_expression 'I > 2\s(I)'
_cod_data_source_file suppl_j_ncrs-2021-0197_suppl.cif
_cod_data_source_block 4cnpyr_collect
_cod_database_code 8104662
_chemical_oxdiff_formula 'C82 H106 N14 O4 '
_shelx_space_group_comment
;
The symmetry employed for this shelxl refinement is uniquely defined
by the following loop, which should always be used as a source of
symmetry information in preference to the above space-group names.
They are only intended as comments.
;
_diffrn_oxdiff_ac3_digest_frames
;
018729cac7ace14aca237cc416a51bfd15000280987
;
_reflns_odcompleteness_completeness 99.91
_reflns_odcompleteness_iscentric 1
_reflns_odcompleteness_theta 66.97
_olex2_refinement_description
;
1.a Ternary CH refined with riding coordinates:
 C12A(H), C12(H12), C10A(HA), C10(H10), C6A(HD), C4(H4), C6(H6), C4A(HI),
 C5(H5), C5A(HR)
1.b Secondary CH2 refined with riding coordinates:
 C13(H13A,H13B), C11(H11A,H11B), C3A(HB,HC), C7(H7A,H7B), C13A(HE,HF), C7A(HJ,
 HK), C15A(HL,HM), C11A(HN,HO), C1(H1A,H1B), C2(H2A,H2B), C1A(HP,HQ), C9(H9A,
 H9B), C8(H8A,H8B), C9A(HS,HT), C15(H15A,H15B), C2A(HU,HV), C8A(HW,HX), C3(H3A,
 H3B)
1.c Aromatic/amide H refined with riding coordinates:
 C16(H16), C18(H18), C16A(HG), C18A(HH)
;
_olex2_submission_special_instructions 'No special instructions were received'
_oxdiff_exptl_absorpt_empirical_details
;
Empirical correction (ABSPACK) includes:
- Absorption correction using spherical harmonics
- Frame scaling
;
_oxdiff_exptl_absorpt_empirical_full_max 1.388
_oxdiff_exptl_absorpt_empirical_full_min 0.604

loop_
_space_group_symop_operation_xyz
'x, y, z'
'-x, y+1/2, -z'

loop_
_atom_site_label
_atom_site_type_symbol
_atom_site_fract_x
_atom_site_fract_y
_atom_site_fract_z
_atom_site_U_iso_or_equiv
_atom_site_adp_type
_atom_site_occupancy
_atom_site_site_symmetry_order
_atom_site_calc_flag
_atom_site_refinement_flags_posn
_atom_site_refinement_flags_adp
_atom_site_refinement_flags_occupancy
_atom_site_disorder_assembly
_atom_site_disorder_group
O1 O 0.61389(12) 0.9919(4) 0.35567(9) 0.0391(5) Uani 1 1 d . . . . .
N1 N 0.31671(12) 0.4352(4) 0.34687(9) 0.0234(4) Uani 1 1 d . . . . .
N2 N 0.51615(12) 0.7128(4) 0.31649(9) 0.0246(4) Uani 1 1 d . . . . .
N3 N 0.55200(11) 0.9264(3) 0.11484(9) 0.0208(4) Uani 1 1 d . . . . .
N4 N 0.55026(12) 1.1484(4) 0.08205(9) 0.0245(4) Uani 1 1 d . . . . .
N5 N 0.66689(15) 0.6244(5) -0.08007(10) 0.0356(5) Uani 1 1 d . . . . .
C1 C 0.28799(15) 0.3801(5) 0.41368(11) 0.0266(5) Uani 1 1 d . . . . .
H1A H 0.270856 0.208030 0.414943 0.032 Uiso 1 1 calc R U . . .
H1B H 0.239600 0.481695 0.420793 0.032 Uiso 1 1 calc R U . . .
C2 C 0.35452(16) 0.4269(5) 0.47039(11) 0.0287(5) Uani 1 1 d . . . . .
H2A H 0.401376 0.316388 0.465753 0.034 Uiso 1 1 calc R U . . .
H2B H 0.332035 0.393528 0.513492 0.034 Uiso 1 1 calc R U . . .
C3 C 0.38406(16) 0.6953(5) 0.46834(12) 0.0308(5) Uani 1 1 d . . . . .
H3A H 0.430722 0.718835 0.501631 0.037 Uiso 1 1 calc R U . . .
H3B H 0.339245 0.804291 0.479830 0.037 Uiso 1 1 calc R U . . .
C4 C 0.41087(15) 0.7630(5) 0.39827(11) 0.0267(5) Uani 1 1 d . . . . .
H4 H 0.418567 0.942963 0.397370 0.032 Uiso 1 1 calc R U . . .
C5 C 0.34218(14) 0.6977(4) 0.34262(11) 0.0231(5) Uani 1 1 d . . . . .
H5 H 0.293288 0.800629 0.349550 0.028 Uiso 1 1 calc R U . . .
C6 C 0.37111(14) 0.7575(4) 0.27228(11) 0.0224(5) Uani 1 1 d . . . . .
H6 H 0.381337 0.936189 0.270310 0.027 Uiso 1 1 calc R U . . .
C7 C 0.30177(14) 0.6943(5) 0.21765(11) 0.0254(5) Uani 1 1 d . . . . .
H7A H 0.254798 0.804905 0.221680 0.031 Uiso 1 1 calc R U . . .
H7B H 0.322265 0.718606 0.173380 0.031 Uiso 1 1 calc R U . . .
C8 C 0.27309(14) 0.4274(5) 0.22442(11) 0.0273(5) Uani 1 1 d . . . . .
H8A H 0.225660 0.395923 0.192408 0.033 Uiso 1 1 calc R U . . .
H8B H 0.317782 0.315809 0.214201 0.033 Uiso 1 1 calc R U . . .
C9 C 0.24869(14) 0.3798(5) 0.29557(11) 0.0264(5) Uani 1 1 d . . . . .
H9A H 0.200626 0.480975 0.303902 0.032 Uiso 1 1 calc R U . . .
H9B H 0.232634 0.207489 0.299556 0.032 Uiso 1 1 calc R U . . .
C10 C 0.45480(13) 0.6235(4) 0.26312(10) 0.0214(4) Uani 1 1 d . . . . .
H10 H 0.445903 0.446846 0.271348 0.026 Uiso 1 1 calc R U . . .
C11 C 0.48917(14) 0.6463(4) 0.19419(10) 0.0217(4) Uani 1 1 d . . . . .
H11A H 0.535635 0.532891 0.191442 0.026 Uiso 1 1 calc R U . . .
H11B H 0.446196 0.600625 0.159492 0.026 Uiso 1 1 calc R U . . .
C12 C 0.51823(14) 0.9082(4) 0.18167(10) 0.0219(4) Uani 1 1 d . . . . .
H12 H 0.470491 1.020770 0.182956 0.026 Uiso 1 1 calc R U . . .
C13 C 0.58493(14) 0.9838(4) 0.23694(11) 0.0229(5) Uani 1 1 d . . . . .
H13A H 0.638289 0.919942 0.224887 0.027 Uiso 1 1 calc R U . . .
H13B H 0.588852 1.163081 0.237277 0.027 Uiso 1 1 calc R U . . .
C14 C 0.57123(14) 0.8979(5) 0.30799(11) 0.0255(5) Uani 1 1 d . . . . .
C15 C 0.49437(15) 0.6444(5) 0.38408(11) 0.0281(5) Uani 1 1 d . . . . .
H15A H 0.537633 0.700455 0.417294 0.034 Uiso 1 1 calc R U . . .
H15B H 0.490225 0.465712 0.387461 0.034 Uiso 1 1 calc R U . . .
C16 C 0.58419(14) 1.1032(5) 0.02445(11) 0.0252(5) Uani 1 1 d . . . . .
H16 H 0.591020 1.221134 -0.008828 0.030 Uiso 1 1 calc R U . . .
C17 C 0.60850(14) 0.8539(4) 0.02014(11) 0.0239(5) Uani 1 1 d . . . . .
C18 C 0.58693(14) 0.7471(4) 0.07974(11) 0.0244(5) Uani 1 1 d . . . . .
H18 H 0.595073 0.582984 0.092864 0.029 Uiso 1 1 calc R U . . .
C19 C 0.64161(15) 0.7293(5) -0.03540(12) 0.0273(5) Uani 1 1 d . . . . .
O1A O 0.69289(10) 0.5096(3) 0.20975(8) 0.0280(4) Uani 1 1 d . . . . .
N1A N 0.94177(12) -0.0844(4) 0.11555(9) 0.0234(4) Uani 1 1 d . . . . .
N2A N 0.78851(11) 0.2006(4) 0.21440(9) 0.0224(4) Uani 1 1 d . . . . .
N3A N 0.86964(11) 0.3998(4) 0.41541(9) 0.0223(4) Uani 1 1 d . . . . .
N4A N 0.86554(13) 0.6260(4) 0.44492(9) 0.0263(4) Uani 1 1 d . . . . .
N5A N 0.95268(13) 0.1140(4) 0.63331(10) 0.0328(5) Uani 1 1 d . . . . .
C1A C 0.92850(15) -0.1423(5) 0.04309(12) 0.0278(5) Uani 1 1 d . . . . .
HP H 0.938446 -0.317529 0.036489 0.033 Uiso 1 1 calc R U . . .
HQ H 0.968730 -0.051015 0.018718 0.033 Uiso 1 1 calc R U . . .
C2A C 0.84134(16) -0.0789(5) 0.01399(11) 0.0290(5) Uani 1 1 d . . . . .
HU H 0.800995 -0.181424 0.035023 0.035 Uiso 1 1 calc R U . . .
HV H 0.836663 -0.112748 -0.034127 0.035 Uiso 1 1 calc R U . . .
C3A C 0.82232(15) 0.1936(5) 0.02607(11) 0.0279(5) Uani 1 1 d . . . . .
HB H 0.764585 0.227930 0.011161 0.034 Uiso 1 1 calc R U . . .
HC H 0.857603 0.296117 -0.000082 0.034 Uiso 1 1 calc R U . . .
C4A C 0.83760(15) 0.2571(4) 0.10097(11) 0.0250(5) Uani 1 1 d . . . . .
HI H 0.833769 0.437432 0.105371 0.030 Uiso 1 1 calc R U . . .
C5A C 0.92565(14) 0.1789(4) 0.12866(11) 0.0223(5) Uani 1 1 d . . . . .
HR H 0.966176 0.277232 0.105556 0.027 Uiso 1 1 calc R U . . .
C6A C 0.93890(14) 0.2331(5) 0.20508(11) 0.0238(5) Uani 1 1 d . . . . .
HD H 0.932588 0.411970 0.211435 0.029 Uiso 1 1 calc R U . . .
C7A C 1.02816(14) 0.1625(5) 0.23071(12) 0.0264(5) Uani 1 1 d . . . . .
HJ H 1.067477 0.270893 0.210430 0.032 Uiso 1 1 calc R U . . .
HK H 1.034998 0.184448 0.279304 0.032 Uiso 1 1 calc R U . . .
C8A C 1.04677(14) -0.1054(5) 0.21319(12) 0.0284(5) Uani 1 1 d . . . . .
HW H 1.104972 -0.142122 0.225791 0.034 Uiso 1 1 calc R U . . .
HX H 1.012704 -0.215452 0.238291 0.034 Uiso 1 1 calc R U . . .
C9A C 1.02830(15) -0.1479(5) 0.13786(12) 0.0278(5) Uani 1 1 d . . . . .
HS H 1.065961 -0.047989 0.113183 0.033 Uiso 1 1 calc R U . . .
HT H 1.038351 -0.320466 0.127531 0.033 Uiso 1 1 calc R U . . .
C10A C 0.86944(14) 0.1016(4) 0.24192(11) 0.0218(4) Uani 1 1 d . . . . .
HA H 0.870944 -0.074517 0.230181 0.026 Uiso 1 1 calc R U . . .
C11A C 0.87720(14) 0.1204(4) 0.31866(11) 0.0223(4) Uani 1 1 d . . . . .
HN H 0.839572 0.002709 0.337407 0.027 Uiso 1 1 calc R U . . .
HO H 0.933726 0.078677 0.335445 0.027 Uiso 1 1 calc R U . . .
C12A C 0.85639(14) 0.3799(4) 0.34144(11) 0.0223(5) Uani 1 1 d . . . . .
H H 0.893394 0.497714 0.320869 0.027 Uiso 1 1 calc R U . . .
C13A C 0.76625(14) 0.4393(4) 0.31696(11) 0.0238(5) Uani 1 1 d . . . . .
HE H 0.728969 0.339940 0.342165 0.029 Uiso 1 1 calc R U . . .
HF H 0.755077 0.612159 0.326069 0.029 Uiso 1 1 calc R U . . .
C14A C 0.74803(13) 0.3898(4) 0.24193(11) 0.0229(4) Uani 1 1 d . . . . .
C15A C 0.77126(14) 0.1425(5) 0.14267(11) 0.0240(5) Uani 1 1 d . . . . .
HL H 0.716689 0.206129 0.127136 0.029 Uiso 1 1 calc R U . . .
HM H 0.770641 -0.035699 0.136517 0.029 Uiso 1 1 calc R U . . .
C16A C 0.88540(15) 0.5855(4) 0.51023(12) 0.0266(5) Uani 1 1 d . . . . .
HG H 0.887428 0.707272 0.543434 0.032 Uiso 1 1 calc R U . . .
C17A C 0.90290(14) 0.3340(4) 0.52224(11) 0.0239(5) Uani 1 1 d . . . . .
C18A C 0.89178(14) 0.2217(4) 0.45980(11) 0.0242(5) Uani 1 1 d . . . . .
HH H 0.898427 0.054348 0.450456 0.029 Uiso 1 1 calc R U . . .
C19A C 0.92993(14) 0.2143(5) 0.58413(12) 0.0261(5) Uani 1 1 d . . . . .

loop_
_atom_site_aniso_label
_atom_site_aniso_U_11
_atom_site_aniso_U_22
_atom_site_aniso_U_33
_atom_site_aniso_U_23
_atom_site_aniso_U_13
_atom_site_aniso_U_12
O1 0.0437(11) 0.0456(12) 0.0264(9) -0.0006(8) -0.0074(8) -0.0203(9)
N1 0.0238(10) 0.0227(10) 0.0233(9) 0.0018(8) -0.0003(7) -0.0023(8)
N2 0.0231(10) 0.0290(10) 0.0208(9) 0.0022(8) -0.0036(7) -0.0055(8)
N3 0.0227(9) 0.0189(9) 0.0204(8) 0.0028(7) -0.0010(7) -0.0009(7)
N4 0.0269(10) 0.0208(10) 0.0252(9) 0.0056(8) -0.0017(7) 0.0004(8)
N5 0.0406(12) 0.0372(12) 0.0293(10) -0.0013(10) 0.0038(9) -0.0019(10)
C1 0.0274(12) 0.0262(12) 0.0265(11) 0.0011(9) 0.0037(9) 0.0002(10)
C2 0.0335(13) 0.0300(13) 0.0226(10) 0.0016(10) 0.0018(9) -0.0009(10)
C3 0.0380(14) 0.0307(14) 0.0237(11) -0.0031(10) 0.0024(10) -0.0041(11)
C4 0.0340(13) 0.0230(12) 0.0228(11) -0.0009(9) 0.0006(9) -0.0026(10)
C5 0.0234(11) 0.0218(11) 0.0240(11) 0.0008(8) 0.0010(8) 0.0014(9)
C6 0.0222(11) 0.0204(11) 0.0242(11) 0.0024(9) -0.0003(9) 0.0021(8)
C7 0.0205(11) 0.0305(13) 0.0249(11) 0.0056(9) -0.0011(9) 0.0009(9)
C8 0.0221(11) 0.0311(13) 0.0278(11) 0.0006(10) -0.0040(9) -0.0033(10)
C9 0.0218(11) 0.0282(13) 0.0285(11) 0.0010(10) -0.0026(9) -0.0020(10)
C10 0.0207(10) 0.0200(10) 0.0227(10) -0.0001(9) -0.0029(8) -0.0010(9)
C11 0.0220(10) 0.0217(11) 0.0210(10) -0.0010(8) -0.0014(8) -0.0004(9)
C12 0.0222(11) 0.0232(11) 0.0198(10) 0.0006(9) -0.0010(8) 0.0010(9)
C13 0.0224(11) 0.0212(11) 0.0246(11) -0.0001(9) -0.0010(9) -0.0021(9)
C14 0.0249(11) 0.0266(12) 0.0240(11) 0.0004(9) -0.0034(9) -0.0029(9)
C15 0.0291(12) 0.0328(13) 0.0216(10) 0.0030(10) -0.0037(9) -0.0056(10)
C16 0.0267(12) 0.0244(11) 0.0238(11) 0.0054(9) -0.0024(9) -0.0018(9)
C17 0.0232(11) 0.0264(12) 0.0215(10) -0.0013(9) -0.0023(8) -0.0019(9)
C18 0.0258(12) 0.0212(11) 0.0255(11) -0.0015(9) -0.0017(9) 0.0009(9)
C19 0.0293(12) 0.0279(12) 0.0243(11) 0.0011(9) -0.0012(9) -0.0048(10)
O1A 0.0245(8) 0.0255(9) 0.0327(9) 0.0016(7) -0.0063(7) 0.0042(7)
N1A 0.0228(9) 0.0217(10) 0.0255(9) -0.0027(8) 0.0015(7) -0.0004(8)
N2A 0.0192(9) 0.0238(10) 0.0235(9) -0.0014(7) -0.0023(7) 0.0007(7)
N3A 0.0247(10) 0.0193(9) 0.0225(9) -0.0014(7) -0.0014(7) -0.0001(8)
N4A 0.0339(11) 0.0181(9) 0.0266(9) -0.0020(8) 0.0009(8) 0.0025(8)
N5A 0.0319(11) 0.0358(12) 0.0300(10) 0.0021(9) -0.0022(9) 0.0002(9)
C1A 0.0292(12) 0.0271(13) 0.0277(12) -0.0035(9) 0.0054(9) -0.0042(10)
C2A 0.0330(13) 0.0312(13) 0.0228(10) -0.0017(10) 0.0025(9) -0.0025(11)
C3A 0.0286(12) 0.0298(13) 0.0251(11) 0.0022(9) -0.0001(9) -0.0022(10)
C4A 0.0269(12) 0.0215(12) 0.0261(11) 0.0006(9) -0.0007(9) 0.0005(9)
C5A 0.0222(11) 0.0188(11) 0.0262(11) -0.0007(8) 0.0028(8) -0.0019(8)
C6A 0.0206(11) 0.0215(11) 0.0287(11) -0.0003(9) -0.0008(9) -0.0014(9)
C7A 0.0184(11) 0.0286(13) 0.0319(12) -0.0017(10) 0.0000(9) -0.0018(9)
C8A 0.0210(11) 0.0300(13) 0.0337(12) -0.0023(10) -0.0019(9) 0.0026(10)
C9A 0.0234(11) 0.0269(12) 0.0336(12) -0.0019(10) 0.0045(9) 0.0017(10)
C10A 0.0211(11) 0.0205(11) 0.0232(10) -0.0015(9) -0.0028(8) 0.0022(9)
C11A 0.0229(11) 0.0191(10) 0.0243(10) 0.0014(8) -0.0022(8) 0.0011(9)
C12A 0.0256(11) 0.0202(11) 0.0208(10) 0.0006(8) -0.0005(8) -0.0001(9)
C13A 0.0236(11) 0.0204(11) 0.0270(11) -0.0035(9) -0.0012(9) 0.0015(9)
C14A 0.0198(10) 0.0200(11) 0.0283(11) 0.0007(9) -0.0012(9) -0.0021(9)
C15A 0.0216(11) 0.0278(12) 0.0219(10) -0.0031(9) -0.0038(8) -0.0014(9)
C16A 0.0303(12) 0.0232(12) 0.0262(11) -0.0033(9) 0.0010(9) 0.0004(9)
C17A 0.0228(11) 0.0221(11) 0.0261(11) 0.0003(9) -0.0022(9) -0.0012(9)
C18A 0.0271(12) 0.0178(11) 0.0271(11) -0.0008(9) -0.0024(9) 0.0014(9)
C19A 0.0247(11) 0.0239(12) 0.0293(12) -0.0001(10) -0.0003(9) -0.0016(9)

loop_
_atom_type_symbol
_atom_type_description
_atom_type_scat_dispersion_real
_atom_type_scat_dispersion_imag
_atom_type_scat_source
C C 0.0181 0.0091 'International Tables Vol C Tables 4.2.6.8 and 6.1.1.4'
H H 0.0000 0.0000 'International Tables Vol C Tables 4.2.6.8 and 6.1.1.4'
N N 0.0311 0.0180 'International Tables Vol C Tables 4.2.6.8 and 6.1.1.4'
O O 0.0492 0.0322 'International Tables Vol C Tables 4.2.6.8 and 6.1.1.4'

loop_
_geom_angle_atom_site_label_1
_geom_angle_atom_site_label_2
_geom_angle_atom_site_label_3
_geom_angle
_geom_angle_site_symmetry_1
_geom_angle_site_symmetry_3
C1 N1 C5 110.64(18) . .
C1 N1 C9 108.57(18) . .
C9 N1 C5 110.51(18) . .
C14 N2 C10 124.08(18) . .
C14 N2 C15 120.33(18) . .
C15 N2 C10 112.67(18) . .
N4 N3 C12 119.52(18) . .
C18 N3 N4 112.41(18) . .
C18 N3 C12 128.06(19) . .
C16 N4 N3 104.78(19) . .
N1 C1 H1A 109.0 . .
N1 C1 H1B 109.0 . .
N1 C1 C2 112.74(19) . .
H1A C1 H1B 107.8 . .
C2 C1 H1A 109.0 . .
C2 C1 H1B 109.0 . .
C1 C2 H2A 109.7 . .
C1 C2 H2B 109.7 . .
C1 C2 C3 110.0(2) . .
H2A C2 H2B 108.2 . .
C3 C2 H2A 109.7 . .
C3 C2 H2B 109.7 . .
C2 C3 H3A 109.4 . .
C2 C3 H3B 109.4 . .
C2 C3 C4 111.09(19) . .
H3A C3 H3B 108.0 . .
C4 C3 H3A 109.4 . .
C4 C3 H3B 109.4 . .
C3 C4 H4 107.3 . .
C3 C4 C5 111.2(2) . .
C3 C4 C15 112.14(19) . .
C5 C4 H4 107.3 . .
C15 C4 H4 107.3 . .
C15 C4 C5 111.24(19) . .
N1 C5 C4 111.35(18) . .
N1 C5 H5 107.9 . .
N1 C5 C6 110.87(18) . .
C4 C5 H5 107.9 . .
C6 C5 C4 110.72(18) . .
C6 C5 H5 107.9 . .
C5 C6 H6 107.8 . .
C5 C6 C10 109.38(17) . .
C7 C6 C5 110.04(18) . .
C7 C6 H6 107.8 . .
C7 C6 C10 113.82(18) . .
C10 C6 H6 107.8 . .
C6 C7 H7A 109.5 . .
C6 C7 H7B 109.5 . .
H7A C7 H7B 108.0 . .
C8 C7 C6 110.90(18) . .
C8 C7 H7A 109.5 . .
C8 C7 H7B 109.5 . .
C7 C8 H8A 109.6 . .
C7 C8 H8B 109.6 . .
H8A C8 H8B 108.2 . .
C9 C8 C7 110.1(2) . .
C9 C8 H8A 109.6 . .
C9 C8 H8B 109.6 . .
N1 C9 C8 112.42(18) . .
N1 C9 H9A 109.1 . .
N1 C9 H9B 109.1 . .
C8 C9 H9A 109.1 . .
C8 C9 H9B 109.1 . .
H9A C9 H9B 107.9 . .
N2 C10 C6 107.61(18) . .
N2 C10 H10 107.2 . .
N2 C10 C11 110.68(18) . .
C6 C10 H10 107.2 . .
C11 C10 C6 116.41(18) . .
C11 C10 H10 107.2 . .
C10 C11 H11A 109.4 . .
C10 C11 H11B 109.4 . .
H11A C11 H11B 108.0 . .
C12 C11 C10 111.13(18) . .
C12 C11 H11A 109.4 . .
C12 C11 H11B 109.4 . .
N3 C12 C11 110.38(18) . .
N3 C12 H12 108.9 . .
N3 C12 C13 110.05(18) . .
C11 C12 H12 108.9 . .
C11 C12 C13 109.80(18) . .
C13 C12 H12 108.9 . .
C12 C13 H13A 108.2 . .
C12 C13 H13B 108.2 . .
H13A C13 H13B 107.4 . .
C14 C13 C12 116.30(19) . .
C14 C13 H13A 108.2 . .
C14 C13 H13B 108.2 . .
O1 C14 N2 122.6(2) . .
O1 C14 C13 118.5(2) . .
N2 C14 C13 118.89(18) . .
N2 C15 C4 109.68(19) . .
N2 C15 H15A 109.7 . .
N2 C15 H15B 109.7 . .
C4 C15 H15A 109.7 . .
C4 C15 H15B 109.7 . .
H15A C15 H15B 108.2 . .
N4 C16 H16 124.4 . .
N4 C16 C17 111.3(2) . .
C17 C16 H16 124.4 . .
C16 C17 C19 128.3(2) . .
C18 C17 C16 105.0(2) . .
C18 C17 C19 126.5(2) . .
N3 C18 C17 106.5(2) . .
N3 C18 H18 126.7 . .
C17 C18 H18 126.7 . .
N5 C19 C17 178.3(3) . .
C5A N1A C1A 111.32(18) . .
C9A N1A C1A 108.08(18) . .
C9A N1A C5A 110.35(18) . .
C14A N2A C10A 124.31(18) . .
C14A N2A C15A 119.64(18) . .
C15A N2A C10A 112.40(17) . .
N4A N3A C12A 119.19(17) . .
C18A N3A N4A 112.48(18) . .
C18A N3A C12A 128.15(19) . .
C16A N4A N3A 104.88(18) . .
N1A C1A HP 109.0 . .
N1A C1A HQ 109.0 . .
N1A C1A C2A 112.80(19) . .
HP C1A HQ 107.8 . .
C2A C1A HP 109.0 . .
C2A C1A HQ 109.0 . .
C1A C2A HU 109.6 . .
C1A C2A HV 109.6 . .
C1A C2A C3A 110.4(2) . .
HU C2A HV 108.1 . .
C3A C2A HU 109.6 . .
C3A C2A HV 109.6 . .
C2A C3A HB 109.6 . .
C2A C3A HC 109.6 . .
C2A C3A C4A 110.48(19) . .
HB C3A HC 108.1 . .
C4A C3A HB 109.6 . .
C4A C3A HC 109.6 . .
C3A C4A HI 107.6 . .
C3A C4A C5A 111.29(19) . .
C5A C4A HI 107.6 . .
C15A C4A C3A 111.62(19) . .
C15A C4A HI 107.6 . .
C15A C4A C5A 110.79(18) . .
N1A C5A C4A 111.80(18) . .
N1A C5A HR 108.0 . .
N1A C5A C6A 110.11(18) . .
C4A C5A HR 108.0 . .
C4A C5A C6A 110.79(18) . .
C6A C5A HR 108.0 . .
C5A C6A HD 107.8 . .
C5A C6A C10A 108.96(17) . .
C7A C6A C5A 109.64(19) . .
C7A C6A HD 107.8 . .
C7A C6A C10A 114.66(19) . .
C10A C6A HD 107.8 . .
C6A C7A HJ 109.5 . .
C6A C7A HK 109.5 . .
HJ C7A HK 108.1 . .
C8A C7A C6A 110.8(2) . .
C8A C7A HJ 109.5 . .
C8A C7A HK 109.5 . .
C7A C8A HW 109.7 . .
C7A C8A HX 109.7 . .
HW C8A HX 108.2 . .
C9A C8A C7A 109.9(2) . .
C9A C8A HW 109.7 . .
C9A C8A HX 109.7 . .
N1A C9A C8A 111.88(19) . .
N1A C9A HS 109.2 . .
N1A C9A HT 109.2 . .
C8A C9A HS 109.2 . .
C8A C9A HT 109.2 . .
HS C9A HT 107.9 . .
N2A C10A C6A 107.76(18) . .
N2A C10A HA 107.5 . .
N2A C10A C11A 110.58(18) . .
C6A C10A HA 107.5 . .
C11A C10A C6A 115.67(18) . .
C11A C10A HA 107.5 . .
C10A C11A HN 109.5 . .
C10A C11A HO 109.5 . .
HN C11A HO 108.1 . .
C12A C11A C10A 110.86(18) . .
C12A C11A HN 109.5 . .
C12A C11A HO 109.5 . .
N3A C12A C11A 110.24(17) . .
N3A C12A H 108.7 . .
N3A C12A C13A 111.45(18) . .
C11A C12A H 108.7 . .
C11A C12A C13A 108.89(18) . .
C13A C12A H 108.7 . .
C12A C13A HE 109.1 . .
C12A C13A HF 109.1 . .
HE C13A HF 107.8 . .
C14A C13A C12A 112.58(18) . .
C14A C13A HE 109.1 . .
C14A C13A HF 109.1 . .
O1A C14A N2A 122.4(2) . .
O1A C14A C13A 119.5(2) . .
N2A C14A C13A 117.83(19) . .
N2A C15A C4A 110.55(18) . .
N2A C15A HL 109.5 . .
N2A C15A HM 109.5 . .
C4A C15A HL 109.5 . .
C4A C15A HM 109.5 . .
HL C15A HM 108.1 . .
N4A C16A HG 124.6 . .
N4A C16A C17A 110.8(2) . .
C17A C16A HG 124.6 . .
C16A C17A C19A 128.9(2) . .
C18A C17A C16A 105.2(2) . .
C18A C17A C19A 125.8(2) . .
N3A C18A C17A 106.7(2) . .
N3A C18A HH 126.7 . .
C17A C18A HH 126.7 . .
N5A C19A C17A 178.5(3) . .

loop_
_geom_bond_atom_site_label_1
_geom_bond_atom_site_label_2
_geom_bond_distance
_geom_bond_site_symmetry_2
O1 C14 1.235(3) .
N1 C1 1.467(3) .
N1 C5 1.479(3) .
N1 C9 1.468(3) .
N2 C10 1.473(3) .
N2 C14 1.354(3) .
N2 C15 1.459(3) .
N3 N4 1.363(3) .
N3 C12 1.473(3) .
N3 C18 1.340(3) .
N4 C16 1.325(3) .
N5 C19 1.152(3) .
C1 H1A 0.9700 .
C1 H1B 0.9700 .
C1 C2 1.514(3) .
C2 H2A 0.9700 .
C2 H2B 0.9700 .
C2 C3 1.526(4) .
C3 H3A 0.9700 .
C3 H3B 0.9700 .
C4 C3 1.531(3) .
C4 H4 0.9800 .
C4 C5 1.543(3) .
C4 C15 1.531(3) .
C5 H5 0.9800 .
C6 C5 1.538(3) .
C6 H6 0.9800 .
C7 C6 1.534(3) .
C7 H7A 0.9700 .
C7 H7B 0.9700 .
C7 C8 1.522(4) .
C8 H8A 0.9700 .
C8 H8B 0.9700 .
C9 C8 1.515(3) .
C9 H9A 0.9700 .
C9 H9B 0.9700 .
C10 C6 1.549(3) .
C10 H10 0.9800 .
C11 C10 1.518(3) .
C11 H11A 0.9700 .
C11 H11B 0.9700 .
C12 C11 1.516(3) .
C12 H12 0.9800 .
C13 C12 1.531(3) .
C13 H13A 0.9700 .
C13 H13B 0.9700 .
C13 C14 1.516(3) .
C15 H15A 0.9700 .
C15 H15B 0.9700 .
C16 H16 0.9300 .
C16 C17 1.405(3) .
C17 C19 1.428(3) .
C18 C17 1.383(3) .
C18 H18 0.9300 .
O1A C14A 1.236(3) .
N1A C1A 1.472(3) .
N1A C5A 1.471(3) .
N1A C9A 1.468(3) .
N2A C10A 1.472(3) .
N2A C14A 1.348(3) .
N2A C15A 1.464(3) .
N3A N4A 1.358(3) .
N3A C12A 1.472(3) .
N3A C18A 1.335(3) .
N4A C16A 1.330(3) .
N5A C19A 1.152(3) .
C1A HP 0.9700 .
C1A HQ 0.9700 .
C1A C2A 1.513(3) .
C2A HU 0.9700 .
C2A HV 0.9700 .
C3A C2A 1.525(4) .
C3A HB 0.9700 .
C3A HC 0.9700 .
C3A C4A 1.528(3) .
C4A HI 0.9800 .
C4A C5A 1.538(3) .
C4A C15A 1.528(3) .
C5A HR 0.9800 .
C6A C5A 1.544(3) .
C6A HD 0.9800 .
C6A C7A 1.533(3) .
C7A HJ 0.9700 .
C7A HK 0.9700 .
C7A C8A 1.523(3) .
C8A HW 0.9700 .
C8A HX 0.9700 .
C9A C8A 1.520(3) .
C9A HS 0.9700 .
C9A HT 0.9700 .
C10A C6A 1.551(3) .
C10A HA 0.9800 .
C10A C11A 1.523(3) .
C11A HN 0.9700 .
C11A HO 0.9700 .
C12A C11A 1.517(3) .
C12A H 0.9800 .
C12A C13A 1.526(3) .
C13A HE 0.9700 .
C13A HF 0.9700 .
C14A C13A 1.520(3) .
C15A HL 0.9700 .
C15A HM 0.9700 .
C16A HG 0.9300 .
C16A C17A 1.403(3) .
C18A C17A 1.379(3) .
C18A HH 0.9300 .
C19A C17A 1.427(3) .

loop_
_geom_torsion_atom_site_label_1
_geom_torsion_atom_site_label_2
_geom_torsion_atom_site_label_3
_geom_torsion_atom_site_label_4
_geom_torsion
_geom_torsion_site_symmetry_1
_geom_torsion_site_symmetry_2
_geom_torsion_site_symmetry_3
_geom_torsion_site_symmetry_4
N1 C1 C2 C3 57.3(3) . . . .
N1 C9 C8 C7 -56.6(3) . . . .
N2 C10 C6 C5 -59.7(2) . . . .
N2 C10 C6 C7 176.76(18) . . . .
N3 N4 C16 C17 -0.5(2) . . . .
N3 C12 C11 C10 179.53(16) . . . .
N3 C18 C17 C16 0.5(2) . . . .
N3 C18 C17 C19 -174.7(2) . . . .
N4 N3 C12 C11 153.74(18) . . . .
N4 N3 C12 C13 -84.9(2) . . . .
N4 N3 C18 C17 -0.9(2) . . . .
N4 C16 C17 C18 0.0(3) . . . .
N4 C16 C17 C19 175.1(2) . . . .
C1 N1 C5 C4 57.1(2) . . . .
C1 N1 C5 C6 -179.14(17) . . . .
C1 N1 C9 C8 -179.1(2) . . . .
C1 C2 C3 C4 -53.0(3) . . . .
C3 C4 C5 N1 -54.0(3) . . . .
C3 C4 C5 C6 -177.9(2) . . . .
C3 C4 C15 N2 179.30(19) . . . .
C5 N1 C1 C2 -59.6(2) . . . .
C5 N1 C9 C8 59.4(3) . . . .
C5 C4 C3 C2 52.0(3) . . . .
C5 C4 C15 N2 54.1(3) . . . .
C6 C7 C8 C9 53.7(2) . . . .
C7 C6 C5 N1 56.5(2) . . . .
C7 C6 C5 C4 -179.35(19) . . . .
C8 C7 C6 C5 -54.1(3) . . . .
C8 C7 C6 C10 69.1(2) . . . .
C9 N1 C1 C2 178.9(2) . . . .
C9 N1 C5 C4 177.37(18) . . . .
C9 N1 C5 C6 -58.9(2) . . . .
C10 N2 C14 O1 169.7(2) . . . .
C10 N2 C14 C13 -13.9(3) . . . .
C10 N2 C15 C4 -61.9(3) . . . .
C10 C6 C5 N1 -69.2(2) . . . .
C10 C6 C5 C4 54.9(2) . . . .
C11 C10 C6 C5 175.45(19) . . . .
C11 C10 C6 C7 51.9(3) . . . .
C12 N3 N4 C16 -179.74(18) . . . .
C12 N3 C18 C17 179.82(19) . . . .
C12 C11 C10 N2 -54.1(2) . . . .
C12 C11 C10 C6 69.2(2) . . . .
C12 C13 C14 O1 -166.4(2) . . . .
C12 C13 C14 N2 17.0(3) . . . .
C13 C12 C11 C10 58.0(2) . . . .
C14 N2 C10 C6 -95.9(2) . . . .
C14 N2 C10 C11 32.3(3) . . . .
C14 N2 C15 C4 99.5(2) . . . .
C14 C13 C12 N3 -160.66(19) . . . .
C14 C13 C12 C11 -39.0(3) . . . .
C15 N2 C10 C6 64.7(2) . . . .
C15 N2 C10 C11 -167.09(19) . . . .
C15 N2 C14 O1 10.5(4) . . . .
C15 N2 C14 C13 -173.1(2) . . . .
C15 C4 C3 C2 -73.2(3) . . . .
C15 C4 C5 N1 71.7(2) . . . .
C15 C4 C5 C6 -52.1(3) . . . .
C18 N3 N4 C16 0.9(2) . . . .
C18 N3 C12 C11 -27.0(3) . . . .
C18 N3 C12 C13 94.4(3) . . . .
O1A C14A C13A C12A -152.3(2) . . . .
N1A C1A C2A C3A 56.4(3) . . . .
N1A C9A C8A C7A -56.8(3) . . . .
N2A C10A C6A C5A -60.2(2) . . . .
N2A C10A C6A C7A 176.56(18) . . . .
N2A C10A C11A C12A -50.4(2) . . . .
N2A C14A C13A C12A 33.1(3) . . . .
N3A N4A C16A C17A 0.5(3) . . . .
N3A C12A C11A C10A -176.19(17) . . . .
N3A C12A C13A C14A -172.97(18) . . . .
N3A C18A C17A C16A 0.2(3) . . . .
N3A C18A C17A C19A -177.5(2) . . . .
N4A N3A C12A C11A 171.02(19) . . . .
N4A N3A C12A C13A -67.9(3) . . . .
N4A N3A C18A C17A 0.1(3) . . . .
N4A C16A C17A C18A -0.5(3) . . . .
N4A C16A C17A C19A 177.1(2) . . . .
C1A N1A C5A C4A 55.6(2) . . . .
C1A N1A C5A C6A 179.23(17) . . . .
C1A N1A C9A C8A -177.3(2) . . . .
C2A C3A C4A C5A 53.0(3) . . . .
C2A C3A C4A C15A -71.4(3) . . . .
C3A C4A C5A N1A -54.2(2) . . . .
C3A C4A C5A C6A -177.42(19) . . . .
C3A C4A C15A N2A 178.53(19) . . . .
C4A C3A C2A C1A -53.7(3) . . . .
C5A N1A C1A C2A -57.5(3) . . . .
C5A N1A C9A C8A 60.7(2) . . . .
C5A C4A C15A N2A 53.9(2) . . . .
C5A C6A C7A C8A -54.7(2) . . . .
C6A C7A C8A C9A 53.8(3) . . . .
C6A C10A C11A C12A 72.4(2) . . . .
C7A C6A C5A N1A 57.9(2) . . . .
C7A C6A C5A C4A -177.87(19) . . . .
C9A N1A C1A C2A -178.8(2) . . . .
C9A N1A C5A C4A 175.62(17) . . . .
C9A N1A C5A C6A -60.8(2) . . . .
C10A N2A C14A O1A 160.9(2) . . . .
C10A N2A C14A C13A -24.8(3) . . . .
C10A N2A C15A C4A -61.2(2) . . . .
C10A C6A C5A N1A -68.3(2) . . . .
C10A C6A C5A C4A 55.9(2) . . . .
C10A C6A C7A C8A 68.2(3) . . . .
C11A C10A C6A C5A 175.55(19) . . . .
C11A C10A C6A C7A 52.3(3) . . . .
C11A C12A C13A C14A -51.1(2) . . . .
C12A N3A N4A C16A -176.0(2) . . . .
C12A N3A C18A C17A 175.2(2) . . . .
C13A C12A C11A C10A 61.3(2) . . . .
C14A N2A C10A C6A -94.2(2) . . . .
C14A N2A C10A C11A 33.1(3) . . . .
C14A N2A C15A C4A 98.2(2) . . . .
C15A N2A C10A C6A 64.0(2) . . . .
C15A N2A C10A C11A -168.70(18) . . . .
C15A N2A C14A O1A 4.1(3) . . . .
C15A N2A C14A C13A 178.46(19) . . . .
C15A C4A C5A N1A 70.6(2) . . . .
C15A C4A C5A C6A -52.6(2) . . . .
C18A N3A N4A C16A -0.4(3) . . . .
C18A N3A C12A C11A -3.8(3) . . . .
C18A N3A C12A C13A 117.3(2) . . . .
